data_4514178
loop_
_publ_author_name
'Chen, Ya'
'Wang, Bin'
'Wang, Xiaoqing'
'Xie, Lin-Hua'
'Li, Jinping'
'Xie, Yabo'
'Li, Jian-Rong'

_publ_section_title
;
 A Copper(II)-Paddlewheel Metal-Organic Framework with Exceptional
 Hydrolytic Stability and Selective Adsorption and Detection Ability of
 Aniline in Water.
;
_journal_issue 32
_journal_name_full 'ACS applied materials &amp; interfaces'
_journal_page_first 27027
_journal_page_last 27035
_journal_paper_doi 10.1021/acsami.7b07920
_journal_volume 9
_journal_year 2017
_chemical_formula_moiety '0.25(C100 H60 Cu8 O40), 3.6(O)'
_chemical_formula_sum 'C25 H26.2 Cu2 O13.6'
_chemical_formula_weight 671.34
_chemical_name_systematic
;
 ?
;
_space_group_crystal_system tetragonal
_space_group_IT_number 129
_space_group_name_Hall '-P 4a 2a'
_space_group_name_H-M_alt 'P 4/n m m'
_symmetry_space_group_name_Hall '-P 4a 2a'
_symmetry_space_group_name_H-M 'P 4/n m m :2'
_atom_sites_solution_hydrogens geom
_audit_creation_date 2017-05-24
_audit_creation_method
;
Olex2 1.2
(compiled 2017.03.28 svn.r3405 for OlexSys, GUI svn.r5337)
;
_cell_angle_alpha 90
_cell_angle_beta 90
_cell_angle_gamma 90
_cell_formula_units_Z 4
_cell_length_a 18.9170(5)
_cell_length_b 18.9170(5)
_cell_length_c 13.5692(5)
_cell_measurement_reflns_used 2810
_cell_measurement_temperature 99.97(10)
_cell_measurement_theta_max 68.6710
_cell_measurement_theta_min 3.9960
_cell_volume 4855.8(3)
_computing_molecular_graphics 'Olex2 (Dolomanov et al., 2009)'
_computing_publication_material 'Olex2 (Dolomanov et al., 2009)'
_computing_structure_refinement 'ShelXL (Sheldrick, 2015)'
_diffrn_ambient_temperature 99.97(10)
_diffrn_measured_fraction_theta_full 0.999
_diffrn_measured_fraction_theta_max 0.991
_diffrn_measurement_device_type 'SuperNova, Dual, Cu at zero, AtlasS2'
_diffrn_radiation_type CuK\a
_diffrn_radiation_wavelength 1.54184
_diffrn_reflns_av_R_equivalents 0.0434
_diffrn_reflns_av_unetI/netI 0.0398
_diffrn_reflns_Laue_measured_fraction_full 0.999
_diffrn_reflns_Laue_measured_fraction_max 0.991
_diffrn_reflns_limit_h_max 18
_diffrn_reflns_limit_h_min -20
_diffrn_reflns_limit_k_max 16
_diffrn_reflns_limit_k_min -23
_diffrn_reflns_limit_l_max 12
_diffrn_reflns_limit_l_min -16
_diffrn_reflns_number 13576
_diffrn_reflns_point_group_measured_fraction_full 0.999
_diffrn_reflns_point_group_measured_fraction_max 0.991
_diffrn_reflns_theta_full 67.684
_diffrn_reflns_theta_max 71.401
_diffrn_reflns_theta_min 4.009
_exptl_absorpt_coefficient_mu 1.428
_exptl_crystal_density_diffrn 0.918
_exptl_crystal_description block
_exptl_crystal_F_000 1372
_refine_diff_density_max 0.924
_refine_diff_density_min -0.442
_refine_diff_density_rms 0.172
_refine_ls_extinction_method none
_refine_ls_goodness_of_fit_ref 1.269
_refine_ls_hydrogen_treatment constr
_refine_ls_matrix_type full
_refine_ls_number_parameters 127
_refine_ls_number_reflns 2614
_refine_ls_number_restraints 12
_refine_ls_restrained_S_all 1.269
_refine_ls_R_factor_all 0.1317
_refine_ls_R_factor_gt 0.0967
_refine_ls_shift/su_max 0.001
_refine_ls_shift/su_mean 0.000
_refine_ls_structure_factor_coef Fsqd
_refine_ls_weighting_details 'w=1/[\s^2^(Fo^2^)+(0.2000P)^2^] where P=(Fo^2^+2Fc^2^)/3'
_refine_ls_weighting_scheme calc
_refine_ls_wR_factor_gt 0.3107
_refine_ls_wR_factor_ref 0.3420
_reflns_Friedel_coverage 0.000
_reflns_number_gt 1706
_reflns_number_total 2614
_reflns_threshold_expression 'I > 2\s(I)'
_cod_data_source_file am7b07920_si_002.cif
_cod_data_source_block boiling_water_treated_BUT-155
_cod_original_formula_sum 'C25 H26.20 Cu2 O13.60'
_cod_database_code 4514178
_shelxl_version_number 2014-1
_shelx_space_group_comment
;
The symmetry employed for this shelxl refinement is uniquely defined
by the following loop, which should always be used as a source of
symmetry information in preference to the above space-group names.
They are only intended as comments.
;
_olex2_refinement_description
;
1. Fixed Uiso
 At 1.2 times of:
  All C(H) groups
 At 1.5 times of:
  All C(H,H,H) groups
2. Uiso/Uaniso restraints and constraints
Uanis(O7) \\sim Ueq: with sigma of 0.01 and sigma for terminal atoms of 0.02
Uanis(O6) \\sim Ueq: with sigma of 0.01 and sigma for terminal atoms of 0.02
3. Others
 Fixed Sof: H8A(0.25) H8B(0.25) H8C(0.25) H10A(0.5) H10B(0.5) H10C(0.5)
 O6(0.3) O4(0.25) O7(0.25) O5(0.1)
4.a Me refined with riding coordinates:
 C8(H8A,H8B,H8C), C10(H10A,H10B,H10C)
4.b Aromatic/amide H refined with riding coordinates:
 C4(H4), C3(H3)
;
_olex2_submission_special_instructions 'No special instructions were received'

loop_
_space_group_symop_operation_xyz
'x, y, z'
'-y+1/2, x, z'
'-x+1/2, -y+1/2, z'
'y, -x+1/2, z'
'x+1/2, -y, -z'
'-x, y+1/2, -z'
'y+1/2, x+1/2, -z'
'-y, -x, -z'
'-x, -y, -z'
'y-1/2, -x, -z'
'x-1/2, y-1/2, -z'
'-y, x-1/2, -z'
'-x-1/2, y, z'
'x, -y-1/2, z'
'-y-1/2, -x-1/2, z'
'y, x, z'

loop_
_atom_site_label
_atom_site_type_symbol
_atom_site_fract_x
_atom_site_fract_y
_atom_site_fract_z
_atom_site_U_iso_or_equiv
_atom_site_adp_type
_atom_site_occupancy
_atom_site_site_symmetry_order
_atom_site_calc_flag
_atom_site_refinement_flags_posn
_atom_site_refinement_flags_adp
_atom_site_refinement_flags_occupancy
_atom_site_disorder_assembly
_atom_site_disorder_group
Cu1 Cu 0.53370(5) 0.53370(5) 0.42791(8) 0.0424(5) Uani 1 2 d S T P . .
O2 O 0.5416(2) 0.4379(2) 0.3763(3) 0.0530(11) Uani 1 1 d . . . . .
O1 O 0.4824(2) 0.3801(2) 0.4962(3) 0.0540(11) Uani 1 1 d . . . . .
C9 C 0.6856(4) 0.2500 0.1049(5) 0.0406(18) Uani 1 2 d S T P . .
C8 C 0.7500 0.2500 0.3725(7) 0.052(3) Uani 1 4 d S T P . .
H8A H 0.7261 0.2914 0.3960 0.078 Uiso 0.25 1 calc R . . A -1
H8B H 0.7978 0.2500 0.3960 0.078 Uiso 0.25 1 calc RS T P A -1
H8C H 0.7261 0.2086 0.3960 0.078 Uiso 0.25 1 calc R . . A -1
C6 C 0.6869(4) 0.2500 0.2087(5) 0.0415(19) Uani 1 2 d S T P . .
C11 C 0.7500 0.2500 0.0555(7) 0.038(2) Uani 1 4 d S T P . .
C1 C 0.5187(3) 0.3827(3) 0.4190(5) 0.0473(14) Uani 1 1 d . . . . .
C5 C 0.6196(4) 0.2500 0.2676(6) 0.0446(19) Uani 1 2 d S T P . .
C10 C 0.6161(5) 0.2500 0.0502(6) 0.054(2) Uani 1 2 d S T P . .
H10A H 0.6214 0.2248 -0.0108 0.081 Uiso 0.5 1 calc R . . B -1
H10B H 0.6021 0.2978 0.0368 0.081 Uiso 0.5 1 calc R . . B -1
H10C H 0.5806 0.2274 0.0897 0.081 Uiso 0.5 1 calc R . . B -1
C2 C 0.5394(3) 0.3136(3) 0.3742(4) 0.0467(14) Uani 1 1 d . . . . .
C4 C 0.5927(3) 0.3130(3) 0.3016(4) 0.0455(14) Uani 1 1 d . . . . .
H4 H 0.6098 0.3554 0.2766 0.055 Uiso 1 1 calc R . . . .
C7 C 0.7500 0.2500 0.2594(7) 0.038(2) Uani 1 4 d S T P . .
C3 C 0.5152(5) 0.2500 0.4117(6) 0.048(2) Uani 1 2 d S T P . .
H3 H 0.4823 0.2500 0.4627 0.058 Uiso 1 2 calc RS T P . .
O3 O 0.5856(3) 0.5856(3) 0.3071(5) 0.116(4) Uani 1 2 d S T P . .
O6_a O 0.7500 0.4855(11) 0.2173(14) 0.126(6) Uani 0.6 2 d S TU P C 1
O4_b O 0.4658(18) 0.7500 0.327(3) 0.225(17) Uani 0.5 2 d S T P D 2
O7_c O 0.685(2) 0.498(2) 0.186(3) 0.175(15) Uani 0.25 1 d . U . E 3
O5_d O 0.397(3) 0.397(3) 0.132(4) 0.18(3) Uani 0.2 2 d S T P F 4

loop_
_atom_site_aniso_label
_atom_site_aniso_U_11
_atom_site_aniso_U_22
_atom_site_aniso_U_33
_atom_site_aniso_U_23
_atom_site_aniso_U_13
_atom_site_aniso_U_12
Cu1 0.0427(6) 0.0427(6) 0.0417(8) 0.0127(4) 0.0127(4) 0.0110(5)
O2 0.063(3) 0.042(2) 0.053(2) 0.007(2) 0.019(2) 0.0102(19)
O1 0.061(3) 0.049(2) 0.052(3) 0.005(2) 0.020(2) 0.009(2)
C9 0.057(5) 0.041(4) 0.024(4) 0.000 0.004(3) 0.000
C8 0.061(8) 0.071(8) 0.023(5) 0.000 0.000 0.000
C6 0.055(5) 0.035(4) 0.035(4) 0.000 0.008(4) 0.000
C11 0.050(6) 0.041(6) 0.021(5) 0.000 0.000 0.000
C1 0.047(3) 0.047(3) 0.048(3) 0.004(3) 0.006(3) 0.018(3)
C5 0.050(5) 0.048(5) 0.036(4) 0.000 0.012(4) 0.000
C10 0.047(5) 0.070(6) 0.046(5) 0.000 -0.003(4) 0.000
C2 0.048(3) 0.047(3) 0.045(3) 0.000(3) 0.008(3) 0.004(2)
C4 0.054(3) 0.043(3) 0.040(3) 0.005(2) 0.006(3) 0.004(3)
C7 0.049(6) 0.038(6) 0.029(5) 0.000 0.000 0.000
C3 0.048(5) 0.056(5) 0.041(4) 0.000 0.002(4) 0.000
O3 0.145(6) 0.145(6) 0.057(4) 0.022(3) 0.022(3) -0.075(7)

loop_
_atom_type_symbol
_atom_type_description
_atom_type_scat_dispersion_real
_atom_type_scat_dispersion_imag
_atom_type_scat_source
C C 0.0181 0.0091 'International Tables Vol C Tables 4.2.6.8 and 6.1.1.4'
H H 0.0000 0.0000 'International Tables Vol C Tables 4.2.6.8 and 6.1.1.4'
Cu Cu -1.9646 0.5888 'International Tables Vol C Tables 4.2.6.8 and 6.1.1.4'
O O 0.0492 0.0322 'International Tables Vol C Tables 4.2.6.8 and 6.1.1.4'

loop_
_geom_angle_atom_site_label_1
_geom_angle_atom_site_label_2
_geom_angle_atom_site_label_3
_geom_angle
_geom_angle_site_symmetry_1
_geom_angle_site_symmetry_3
O2 Cu1 Cu1 81.69(12) . 9_666
O2 Cu1 Cu1 81.69(12) 16 9_666
O2 Cu1 O2 90.8(3) 16 .
O2 Cu1 O1 88.86(19) 16 9_666
O2 Cu1 O1 168.03(17) 16 8_666
O2 Cu1 O1 88.85(19) . 8_666
O2 Cu1 O1 168.04(17) . 9_666
O2 Cu1 O3 96.6(2) . .
O2 Cu1 O3 96.6(2) 16 .
O1 Cu1 Cu1 86.43(13) 8_666 9_666
O1 Cu1 Cu1 86.43(13) 9_666 9_666
O1 Cu1 O1 89.0(3) 8_666 9_666
O1 Cu1 O3 95.3(2) 8_666 .
O1 Cu1 O3 95.3(2) 9_666 .
O3 Cu1 Cu1 177.6(3) . 9_666
C1 O2 Cu1 125.1(4) . .
C1 O1 Cu1 119.6(4) . 9_666
C6 C9 C10 120.5(7) . .
C11 C9 C6 117.8(7) . .
C11 C9 C10 121.7(7) . .
H8A C8 H8B 109.5 . .
H8A C8 H8C 109.5 . .
H8B C8 H8C 109.5 . .
C7 C8 H8A 109.5 . .
C7 C8 H8B 109.5 . .
C7 C8 H8C 109.5 . .
C9 C6 C5 121.1(7) . .
C7 C6 C9 121.0(7) . .
C7 C6 C5 117.9(7) . .
C9 C11 C9 122.4(9) . 3_655
C9 C11 C11 118.8(4) 3_655 10_665
C9 C11 C11 118.8(4) . 10_665
O2 C1 C2 116.4(5) . .
O1 C1 O2 126.8(6) . .
O1 C1 C2 116.8(5) . .
C4 C5 C6 119.4(4) . .
C4 C5 C6 119.4(4) 14_565 .
C4 C5 C4 120.1(7) 14_565 .
C9 C10 H10A 109.5 . .
C9 C10 H10B 109.5 . .
C9 C10 H10C 109.5 . .
H10A C10 H10B 109.5 . .
H10A C10 H10C 109.5 . .
H10B C10 H10C 109.5 . .
C4 C2 C1 118.6(5) . .
C3 C2 C1 121.6(5) . .
C3 C2 C4 119.1(6) . .
C5 C4 C2 120.4(5) . .
C5 C4 H4 119.8 . .
C2 C4 H4 119.8 . .
C6 C7 C8 120.0(5) . .
C6 C7 C8 120.0(5) 3_655 .
C6 C7 C6 120.0(9) . 3_655
C2 C3 C2 120.6(8) . 14_565
C2 C3 H3 119.7 . .
C2 C3 H3 119.7 14_565 .

loop_
_geom_bond_atom_site_label_1
_geom_bond_atom_site_label_2
_geom_bond_distance
_geom_bond_site_symmetry_2
Cu1 Cu1 2.660(2) 9_666
Cu1 O2 1.948(4) 16
Cu1 O2 1.948(4) .
Cu1 O1 1.952(4) 9_666
Cu1 O1 1.952(4) 8_666
Cu1 O3 2.149(7) .
O2 C1 1.271(7) .
O1 Cu1 1.952(4) 9_666
O1 C1 1.254(7) .
C9 C6 1.408(10) .
C9 C11 1.391(9) .
C9 C10 1.510(11) .
C8 H8A 0.9600 .
C8 H8B 0.9600 .
C8 H8C 0.9600 .
C8 C7 1.534(14) .
C6 C5 1.505(10) .
C6 C7 1.378(9) .
C11 C9 1.391(9) 3_655
C11 C11 1.506(18) 10_665
C1 C2 1.494(8) .
C5 C4 1.375(7) 14_565
C5 C4 1.375(7) .
C10 H10A 0.9600 .
C10 H10B 0.9600 .
C10 H10C 0.9600 .
C2 C4 1.409(8) .
C2 C3 1.385(7) .
C4 H4 0.9300 .
C7 C6 1.378(9) 3_655
C3 C2 1.385(7) 14_565
C3 H3 0.9300 .

loop_
_geom_torsion_atom_site_label_1
_geom_torsion_atom_site_label_2
_geom_torsion_atom_site_label_3
_geom_torsion_atom_site_label_4
_geom_torsion
_geom_torsion_site_symmetry_1
_geom_torsion_site_symmetry_4
Cu1 O2 C1 O1 6.2(9) . .
Cu1 O2 C1 C2 -171.3(4) . .
Cu1 O1 C1 O2 -7.9(9) 9_666 .
Cu1 O1 C1 C2 169.7(4) 9_666 .
O2 C1 C2 C4 12.1(9) . .
O2 C1 C2 C3 -177.3(6) . .
O1 C1 C2 C4 -165.7(6) . .
O1 C1 C2 C3 4.9(10) . .
C9 C6 C5 C4 -95.8(7) . .
C9 C6 C5 C4 95.8(7) . 14_565
C9 C6 C7 C8 180.000(1) . .
C9 C6 C7 C6 0.000(1) . 3_655
C6 C9 C11 C9 0.000(0) . 3_655
C6 C9 C11 C11 180.000(0) . 10_665
C6 C5 C4 C2 -166.0(6) . .
C11 C9 C6 C5 180.000(0) . .
C11 C9 C6 C7 0.000(0) . .
C1 C2 C4 C5 171.7(6) . .
C1 C2 C3 C2 -174.8(5) . 14_565
C5 C6 C7 C8 0.000(1) . .
C5 C6 C7 C6 180.000(0) . 3_655
C10 C9 C6 C5 0.000(0) . .
C10 C9 C6 C7 180.000(0) . .
C10 C9 C11 C9 180.000(0) . 3_655
C10 C9 C11 C11 0.0 . 10_665
C4 C5 C4 C2 2.4(12) 14_565 .
C4 C2 C3 C2 -4.2(12) . 14_565
C7 C6 C5 C4 -84.2(7) . 14_565
C7 C6 C5 C4 84.2(7) . .
C3 C2 C4 C5 0.9(10) . .

loop_
_platon_squeeze_void_nr
_platon_squeeze_void_average_x
_platon_squeeze_void_average_y
_platon_squeeze_void_average_z
_platon_squeeze_void_volume
_platon_squeeze_void_count_electrons
_platon_squeeze_void_content
1 0.006 0.006 -0.003 1863 190 ' '
